data_7040475
loop_
_publ_author_name
'Baldov\'i, Jos\'e J'
'Duan, Yan'
'Bustos, Carlos'
'Cardona-Serra, Salvador'
'Gouzerh, Pierre'
'Villanneau, Richard'
'Gontard, Geoffrey'
'Clemente-Juan, Juan M'
'Gaita-Ari\~no, Alejandro'
'Gim\'enez-Saiz, Carlos'
'Proust, Anna'
'Coronado, Eugenio'

_publ_section_title
;
 Single ion magnets based on lanthanoid polyoxomolybdate complexes.
;
_journal_issue 42
_journal_name_full 'Dalton transactions (Cambridge, England : 2003)'
_journal_page_first 16653
_journal_page_last 16660
_journal_paper_doi 10.1039/c6dt02258h
_journal_volume 45
_journal_year 2016
_chemical_formula_moiety 'C20 H32 Mo10 N6 O38 Tb, 3(C16 H36 N), 1.5(C H Cl3)'
_chemical_formula_sum 'C69.5 H141.5 Cl4.5 Mo10 N9 O38 Tb'
_chemical_formula_weight 2989.25
_space_group_crystal_system triclinic
_space_group_IT_number 2
_space_group_name_Hall '-P 1'
_space_group_name_H-M_alt 'P -1'
_symmetry_space_group_name_Hall '-P 1'
_symmetry_space_group_name_H-M 'P -1'
_atom_sites_solution_hydrogens geom
_atom_sites_solution_primary direct
_atom_sites_solution_secondary difmap
_audit_update_record
;
2016-05-31 deposited with the CCDC.
2016-08-24 downloaded from the CCDC.
;
_cell_angle_alpha 100.0160(10)
_cell_angle_beta 98.8610(10)
_cell_angle_gamma 116.8410(10)
_cell_formula_units_Z 2
_cell_length_a 17.4477(3)
_cell_length_b 17.8961(4)
_cell_length_c 20.6994(4)
_cell_measurement_reflns_used 9240
_cell_measurement_temperature 200(1)
_cell_measurement_theta_max 2.53
_cell_measurement_theta_min 2.57
_cell_volume 5476.5(2)
_computing_cell_refinement 'Bruker SAINT'
_computing_data_collection 'Bruker APEX2'
_computing_data_reduction 'Bruker SAINT'
_computing_publication_material 'WinGX publication routines (Farrugia, 2012)'
_computing_structure_refinement 'SHELXL-2013 (Sheldrick, 2013)'
_computing_structure_solution 'SIR92 (Giacovazzo et al, 1993)'
_diffrn_ambient_temperature 200(1)
_diffrn_detector_area_resol_mean 8.3333
_diffrn_measured_fraction_theta_full 0.999
_diffrn_measured_fraction_theta_max 0.995
_diffrn_measurement_device_type 'Bruker APEX-II CCD'
_diffrn_measurement_method '\f and \w scans'
_diffrn_radiation_monochromator 'curved graphite'
_diffrn_radiation_source 'fine-focus sealed tube'
_diffrn_radiation_type MoK\a
_diffrn_radiation_wavelength 0.71073
_diffrn_reflns_av_R_equivalents 0.0267
_diffrn_reflns_av_unetI/netI 0.0245
_diffrn_reflns_Laue_measured_fraction_full 0.999
_diffrn_reflns_Laue_measured_fraction_max 0.995
_diffrn_reflns_limit_h_max 24
_diffrn_reflns_limit_h_min -24
_diffrn_reflns_limit_k_max 25
_diffrn_reflns_limit_k_min -25
_diffrn_reflns_limit_l_max 29
_diffrn_reflns_limit_l_min -29
_diffrn_reflns_number 164098
_diffrn_reflns_point_group_measured_fraction_full 0.999
_diffrn_reflns_point_group_measured_fraction_max 0.995
_diffrn_reflns_theta_full 25.242
_diffrn_reflns_theta_max 30.596
_diffrn_reflns_theta_min 1.036
_exptl_absorpt_coefficient_mu 1.926
_exptl_absorpt_correction_T_max 0.9257
_exptl_absorpt_correction_T_min 0.5245
_exptl_absorpt_correction_type multi-scan
_exptl_absorpt_process_details
; 
R.H. Blessing, Acta Cryst. (1995), A51, 33-38
;
_exptl_crystal_colour red
_exptl_crystal_density_diffrn 1.813
_exptl_crystal_density_method 'not measured'
_exptl_crystal_description prism
_exptl_crystal_F_000 2974
_exptl_crystal_size_max 0.8
_exptl_crystal_size_mid 0.4
_exptl_crystal_size_min 0.05
_refine_diff_density_max 2.727
_refine_diff_density_min -2.207
_refine_diff_density_rms 0.329
_refine_ls_extinction_method none
_refine_ls_goodness_of_fit_ref 1.078
_refine_ls_hydrogen_treatment constr
_refine_ls_matrix_type full
_refine_ls_number_parameters 1237
_refine_ls_number_reflns 33532
_refine_ls_number_restraints 6
_refine_ls_restrained_S_all 1.079
_refine_ls_R_factor_all 0.0909
_refine_ls_R_factor_gt 0.0618
_refine_ls_shift/su_max 0.001
_refine_ls_shift/su_mean 0.000
_refine_ls_structure_factor_coef Fsqd
_refine_ls_weighting_details 'w=1/[\s^2^(Fo^2^)+(0.0553P)^2^+83.3322P] where P=(Fo^2^+2Fc^2^)/3'
_refine_ls_weighting_scheme calc
_refine_ls_wR_factor_gt 0.1397
_refine_ls_wR_factor_ref 0.1763
_reflns_number_gt 26188
_reflns_number_total 33532
_reflns_threshold_expression 'I > 2\s(I)'
_cod_data_source_file c6dt02258h2.cif
_cod_data_source_block TbMo10
_cod_depositor_comments 'Adding full bibliography for 7040469--7040479.cif.'
_cod_original_cell_volume 5476.52(19)
_cod_original_formula_sum 'C69.50 H141.50 Cl4.50 Mo10 N9 O38 Tb'
_cod_database_code 7040475
_shelx_space_group_comment
;
The symmetry employed for this shelxl refinement is uniquely defined
by the following loop, which should always be used as a source of
symmetry information in preference to the above space-group names.
They are only intended as comments.
;

loop_
_space_group_symop_operation_xyz
'x, y, z'
'-x, -y, -z'

loop_
_atom_site_label
_atom_site_type_symbol
_atom_site_fract_x
_atom_site_fract_y
_atom_site_fract_z
_atom_site_U_iso_or_equiv
_atom_site_adp_type
_atom_site_occupancy
_atom_site_site_symmetry_order
_atom_site_calc_flag
_atom_site_refinement_flags_posn
_atom_site_refinement_flags_adp
_atom_site_refinement_flags_occupancy
_atom_site_disorder_assembly
_atom_site_disorder_group
Tb1 Tb 0.13377(2) 0.34545(2) 0.25419(2) 0.01999(6) Uani 1 1 d . . . . .
Mo1 Mo -0.11132(3) 0.28157(3) 0.19261(3) 0.02285(10) Uani 1 1 d . . . . .
Mo2 Mo 0.00602(3) 0.45482(3) 0.31940(3) 0.02275(10) Uani 1 1 d . . . . .
Mo3 Mo 0.04501(3) 0.34107(4) 0.41096(3) 0.02274(10) Uani 1 1 d . . . . .
Mo4 Mo -0.07174(3) 0.16681(3) 0.28429(3) 0.02278(10) Uani 1 1 d . . . . .
Mo5 Mo -0.17102(3) 0.28154(4) 0.34292(3) 0.02485(11) Uani 1 1 d . . . . .
Mo6 Mo 0.26709(4) 0.45862(4) 0.13756(3) 0.02318(10) Uani 1 1 d . . . . .
Mo7 Mo 0.38324(3) 0.50418(3) 0.29118(3) 0.02275(10) Uani 1 1 d . . . . .
Mo8 Mo 0.33093(3) 0.30202(4) 0.26931(3) 0.02378(10) Uani 1 1 d . . . . .
Mo9 Mo 0.21557(4) 0.25651(4) 0.11569(3) 0.02474(11) Uani 1 1 d . . . . .
Mo10 Mo 0.43592(4) 0.40864(4) 0.16032(3) 0.02469(11) Uani 1 1 d . . . . .
Cl1 Cl 0.1980(4) 0.8890(4) 0.4837(3) 0.143(2) Uani 1 1 d . . . . .
Cl2 Cl 0.0199(4) 0.8486(7) 0.4640(4) 0.210(4) Uani 1 1 d . . . . .
Cl3 Cl 0.1478(7) 0.9868(5) 0.5747(4) 0.200(4) Uani 1 1 d . . . . .
Cl4 Cl 0.7862(10) 0.8212(7) 0.2982(5) 0.143(5) Uani 0.5 1 d . . P . .
Cl5 Cl 0.6583(8) 0.8254(10) 0.2127(14) 0.260(13) Uani 0.5 1 d . . P . .
Cl6 Cl 0.7665(12) 0.7724(13) 0.1692(8) 0.202(7) Uani 0.5 1 d . . P . .
O1 O -0.0074(3) 0.3038(3) 0.1797(2) 0.0244(8) Uani 1 1 d . . . . .
O2 O 0.0952(3) 0.4548(3) 0.2903(2) 0.0252(8) Uani 1 1 d . . . . .
O3 O 0.1290(3) 0.3549(3) 0.3698(2) 0.0251(8) Uani 1 1 d . . . . .
O4 O 0.0276(3) 0.2059(3) 0.2597(2) 0.0234(8) Uani 1 1 d . . . . .
O5 O -0.1798(3) 0.2563(4) 0.1150(3) 0.0353(11) Uani 1 1 d . . . . .
O6 O -0.0784(3) 0.4006(3) 0.2322(2) 0.0283(9) Uani 1 1 d . . . . .
O7 O 0.0258(4) 0.5594(3) 0.3348(3) 0.0348(11) Uani 1 1 d . . . . .
O8 O 0.0470(3) 0.4477(3) 0.4085(2) 0.0271(9) Uani 1 1 d . . . . .
O9 O 0.0911(4) 0.3600(4) 0.4950(2) 0.0352(11) Uani 1 1 d . . . . .
O10 O -0.0177(3) 0.2153(3) 0.3797(2) 0.0280(9) Uani 1 1 d . . . . .
O11 O -0.1118(4) 0.0576(3) 0.2727(3) 0.0343(11) Uani 1 1 d . . . . .
O12 O -0.1417(3) 0.1689(3) 0.2040(2) 0.0291(9) Uani 1 1 d . . . . .
O13 O -0.0556(3) 0.3059(3) 0.3094(2) 0.0193(7) Uani 1 1 d . . . . .
O14 O -0.2209(3) 0.2611(3) 0.2429(2) 0.0281(9) Uani 1 1 d . . . . .
O15 O -0.1194(3) 0.4091(3) 0.3523(2) 0.0286(9) Uani 1 1 d . . . . .
O16 O -0.0880(3) 0.3096(3) 0.4320(2) 0.0283(9) Uani 1 1 d . . . . .
O17 O -0.1906(3) 0.1591(3) 0.3207(3) 0.0299(10) Uani 1 1 d . . . . .
O18 O 0.1783(3) 0.4292(3) 0.1753(2) 0.0247(8) Uani 1 1 d . . . . .
O19 O 0.2797(3) 0.4678(3) 0.3093(2) 0.0245(8) Uani 1 1 d . . . . .
O20 O 0.2340(3) 0.2915(3) 0.2902(2) 0.0261(9) Uani 1 1 d . . . . .
O21 O 0.1338(3) 0.2529(3) 0.1564(2) 0.0253(8) Uani 1 1 d . . . . .
O22 O 0.2541(4) 0.5188(4) 0.0862(3) 0.0368(11) Uani 1 1 d . . . . .
O23 O 0.3538(3) 0.5463(3) 0.2173(2) 0.0282(9) Uani 1 1 d . . . . .
O24 O 0.4566(3) 0.5984(3) 0.3525(3) 0.0353(11) Uani 1 1 d . . . . .
O25 O 0.4076(3) 0.4203(3) 0.3219(2) 0.0270(9) Uani 1 1 d . . . . .
O26 O 0.3660(4) 0.2472(4) 0.3149(3) 0.0378(11) Uani 1 1 d . . . . .
O27 O 0.2733(3) 0.2207(3) 0.1807(3) 0.0299(9) Uani 1 1 d . . . . .
O28 O 0.1633(4) 0.1673(4) 0.0468(3) 0.0406(12) Uani 1 1 d . . . . .
O29 O 0.2205(3) 0.3457(3) 0.0757(2) 0.0285(9) Uani 1 1 d . . . . .
O30 O 0.3218(3) 0.3843(3) 0.1964(2) 0.0186(7) Uani 1 1 d . . . . .
O31 O 0.3919(3) 0.4738(3) 0.1095(2) 0.0287(9) Uani 1 1 d . . . . .
O32 O 0.4910(3) 0.5158(3) 0.2400(2) 0.0283(9) Uani 1 1 d . . . . .
O33 O 0.4496(3) 0.3401(3) 0.2222(2) 0.0281(9) Uani 1 1 d . . . . .
O34 O 0.3459(3) 0.2984(3) 0.0875(2) 0.0292(9) Uani 1 1 d . . . . .
O35 O -0.6951(7) -0.0555(6) 0.3736(6) 0.111(4) Uani 1 1 d . . . . .
O36 O -0.6021(9) -0.0885(6) 0.4224(6) 0.114(4) Uani 1 1 d . . . . .
O37 O 0.6420(7) 0.1399(6) -0.0312(5) 0.078(2) Uani 1 1 d . . . . .
O38 O 0.7524(6) 0.2458(6) -0.0497(4) 0.067(2) Uani 1 1 d . . . . .
N1 N -0.2710(4) 0.2662(4) 0.3652(3) 0.0337(12) Uani 1 1 d . . . . .
N2 N -0.3419(4) 0.2640(5) 0.3703(4) 0.0409(15) Uani 1 1 d . . . . .
N3 N -0.6188(8) -0.0384(6) 0.3981(5) 0.079(3) Uani 1 1 d . . . . .
N4 N 0.5316(4) 0.4317(4) 0.1295(3) 0.0305(11) Uani 1 1 d . . . . .
N5 N 0.6007(4) 0.4559(4) 0.1084(4) 0.0372(14) Uani 1 1 d . . . . .
N6 N 0.6869(6) 0.2171(7) -0.0258(4) 0.058(2) Uani 1 1 d . . . . .
N7 N 0.2140(5) 0.6964(4) 0.2404(4) 0.0385(14) Uani 1 1 d . . . . .
N8 N 0.2851(5) 0.2851(5) 0.5112(4) 0.0469(16) Uani 1 1 d . . . . .
N9 N -0.1552(5) 0.0666(4) -0.0018(3) 0.0401(15) Uani 1 1 d . . . . .
C1 C -0.2894(6) 0.2787(8) 0.2153(5) 0.061(3) Uani 1 1 d . . . . .
H1A H -0.3354 0.2607 0.2401 0.091 Uiso 1 1 calc R U . . .
H1B H -0.3161 0.2463 0.1671 0.091 Uiso 1 1 calc R U . . .
H1C H -0.2638 0.3413 0.2198 0.091 Uiso 1 1 calc R U . . .
C2 C -0.1413(8) 0.4655(7) 0.3912(7) 0.072(4) Uani 1 1 d . . . . .
H2A H -0.2058 0.4363 0.3857 0.108 Uiso 1 1 calc R U . . .
H2B H -0.1231 0.5183 0.3758 0.108 Uiso 1 1 calc R U . . .
H2C H -0.1104 0.4812 0.4393 0.108 Uiso 1 1 calc R U . . .
C3 C -0.0952(7) 0.3402(8) 0.4980(5) 0.057(3) Uani 1 1 d . . . . .
H3A H -0.0782 0.4019 0.5068 0.085 Uiso 1 1 calc R U . . .
H3B H -0.0556 0.3329 0.5323 0.085 Uiso 1 1 calc R U . . .
H3C H -0.1569 0.3066 0.5003 0.085 Uiso 1 1 calc R U . . .
C4 C -0.2752(5) 0.0850(6) 0.2876(5) 0.049(2) Uani 1 1 d . . . . .
H4A H -0.3193 0.0872 0.3108 0.074 Uiso 1 1 calc R U . . .
H4B H -0.2720 0.0320 0.2890 0.074 Uiso 1 1 calc R U . . .
H4C H -0.2927 0.0845 0.2401 0.074 Uiso 1 1 calc R U . . .
C5 C 0.4277(7) 0.5181(8) 0.0632(5) 0.058(3) Uani 1 1 d . . . . .
H5A H 0.4848 0.5205 0.0626 0.087 Uiso 1 1 calc R U . . .
H5B H 0.4371 0.5775 0.0766 0.087 Uiso 1 1 calc R U . . .
H5C H 0.3865 0.4876 0.0177 0.087 Uiso 1 1 calc R U . . .
C6 C 0.5496(5) 0.6002(5) 0.2337(5) 0.0439(18) Uani 1 1 d . . . . .
H6A H 0.5950 0.5972 0.2125 0.066 Uiso 1 1 calc R U . . .
H6B H 0.5785 0.6421 0.2788 0.066 Uiso 1 1 calc R U . . .
H6C H 0.5152 0.6190 0.2053 0.066 Uiso 1 1 calc R U . . .
C7 C 0.5285(6) 0.3398(8) 0.2495(5) 0.058(3) Uani 1 1 d . . . . .
H7A H 0.5705 0.3618 0.2221 0.087 Uiso 1 1 calc R U . . .
H7B H 0.5147 0.2802 0.2491 0.087 Uiso 1 1 calc R U . . .
H7C H 0.5552 0.3773 0.2964 0.087 Uiso 1 1 calc R U . . .
C8 C 0.3445(6) 0.2865(6) 0.0178(4) 0.0451(19) Uani 1 1 d . . . . .
H8A H 0.3083 0.3088 -0.0038 0.068 Uiso 1 1 calc R U . . .
H8B H 0.3187 0.2243 -0.0045 0.068 Uiso 1 1 calc R U . . .
H8C H 0.4054 0.3182 0.0136 0.068 Uiso 1 1 calc R U . . .
C9 C -0.4076(5) 0.1904(5) 0.3827(4) 0.0373(15) Uani 1 1 d . . . . .
C10 C -0.4954(5) 0.1771(6) 0.3666(4) 0.0398(17) Uani 1 1 d . . . . .
H10 H -0.5072 0.2192 0.3520 0.048 Uiso 1 1 calc R U . . .
C11 C -0.3906(6) 0.1300(6) 0.4076(5) 0.0450(18) Uani 1 1 d . . . . .
H11 H -0.3314 0.1397 0.4201 0.054 Uiso 1 1 calc R U . . .
C12 C -0.5636(6) 0.1017(6) 0.3726(5) 0.049(2) Uani 1 1 d . . . . .
H12 H -0.6232 0.0912 0.3613 0.058 Uiso 1 1 calc R U . . .
C13 C -0.4603(7) 0.0562(6) 0.4140(5) 0.054(2) Uani 1 1 d . . . . .
H13 H -0.4493 0.0154 0.4316 0.064 Uiso 1 1 calc R U . . .
C14 C -0.5456(7) 0.0420(6) 0.3948(5) 0.054(2) Uani 1 1 d . . . . .
C15 C 0.6197(5) 0.3931(5) 0.0771(4) 0.0324(14) Uani 1 1 d . . . . .
C16 C 0.5680(5) 0.3034(6) 0.0685(4) 0.0423(18) Uani 1 1 d . . . . .
H16 H 0.5167 0.2821 0.0854 0.051 Uiso 1 1 calc R U . . .
C17 C 0.6956(6) 0.4228(6) 0.0525(5) 0.0452(19) Uani 1 1 d . . . . .
H17 H 0.7324 0.4836 0.0596 0.054 Uiso 1 1 calc R U . . .
C18 C 0.5908(6) 0.2464(6) 0.0361(5) 0.0450(18) Uani 1 1 d . . . . .
H18 H 0.5561 0.1857 0.0306 0.054 Uiso 1 1 calc R U . . .
C19 C 0.7177(6) 0.3654(7) 0.0181(5) 0.046(2) Uani 1 1 d . . . . .
H19 H 0.7678 0.3857 -0.0002 0.055 Uiso 1 1 calc R U . . .
C20 C 0.6656(6) 0.2785(6) 0.0110(4) 0.0434(19) Uani 1 1 d . . . . .
C21 C 0.1757(8) 0.7568(7) 0.2323(7) 0.065(3) Uani 1 1 d . . . . .
H21A H 0.2225 0.8166 0.2586 0.078 Uiso 1 1 calc R U . . .
H21B H 0.1652 0.7563 0.1838 0.078 Uiso 1 1 calc R U . . .
C22 C 0.0932(11) 0.7411(11) 0.2521(8) 0.090(5) Uani 1 1 d . . . . .
H22A H 0.0428 0.6869 0.2202 0.108 Uiso 1 1 calc R U . . .
H22B H 0.0986 0.7322 0.2981 0.108 Uiso 1 1 calc R U . . .
C23 C 0.0734(10) 0.8120(10) 0.2525(8) 0.090(5) Uani 1 1 d . . . . .
H23A H 0.0708 0.8225 0.2070 0.108 Uiso 1 1 calc R U . . .
H23B H 0.1230 0.8655 0.2857 0.108 Uiso 1 1 calc R U . . .
C24 C -0.0108(18) 0.797(2) 0.2696(12) 0.180(13) Uani 1 1 d . . . . .
H24A H -0.0556 0.7353 0.2508 0.270 Uiso 1 1 calc R U . . .
H24B H -0.0322 0.8324 0.2501 0.270 Uiso 1 1 calc R U . . .
H24C H -0.0003 0.8134 0.3191 0.270 Uiso 1 1 calc R U . . .
C25 C 0.2879(8) 0.7154(8) 0.2087(6) 0.063(3) Uani 1 1 d . . . . .
H25A H 0.2644 0.7044 0.1593 0.076 Uiso 1 1 calc R U . . .
H25B H 0.3094 0.6737 0.2143 0.076 Uiso 1 1 calc R U . . .
C26 C 0.3647(9) 0.8042(10) 0.2348(8) 0.096(5) Uani 1 1 d . . . . .
H26A H 0.3866 0.8172 0.2846 0.115 Uiso 1 1 calc R U . . .
H26B H 0.3448 0.8462 0.2261 0.115 Uiso 1 1 calc R U . . .
C27 C 0.4409(10) 0.8170(15) 0.2026(9) 0.130(8) Uani 1 1 d . U . . .
H27A H 0.4714 0.7869 0.2206 0.156 Uiso 1 1 calc R U . . .
H27B H 0.4172 0.7914 0.1527 0.156 Uiso 1 1 calc R U . . .
C28 C 0.5062(17) 0.9128(19) 0.2183(15) 0.203(12) Uani 1 1 d . U . . .
H28A H 0.4760 0.9422 0.1999 0.305 Uiso 1 1 calc R U . . .
H28B H 0.5552 0.9205 0.1976 0.305 Uiso 1 1 calc R U . . .
H28C H 0.5299 0.9379 0.2677 0.305 Uiso 1 1 calc R U . . .
C29 C 0.2410(7) 0.7084(6) 0.3175(5) 0.055(2) Uani 1 1 d . . . . .
H29A H 0.2733 0.7715 0.3411 0.067 Uiso 1 1 calc R U . . .
H29B H 0.1861 0.6815 0.3330 0.067 Uiso 1 1 calc R U . . .
C30 C 0.2970(8) 0.6708(8) 0.3385(7) 0.069(3) Uani 1 1 d . . . . .
H30A H 0.3527 0.6993 0.3245 0.083 Uiso 1 1 calc R U . . .
H30B H 0.2656 0.6082 0.3134 0.083 Uiso 1 1 calc R U . . .
C31 C 0.3219(10) 0.6789(10) 0.4151(8) 0.087(4) Uani 1 1 d . . . . .
H31A H 0.3759 0.6732 0.4260 0.104 Uiso 1 1 calc R U . . .
H31B H 0.3369 0.7379 0.4410 0.104 Uiso 1 1 calc R U . . .
C32 C 0.2557(10) 0.6181(11) 0.4367(8) 0.094(5) Uani 1 1 d . . . . .
H32A H 0.2002 0.6193 0.4222 0.141 Uiso 1 1 calc R U . . .
H32B H 0.2735 0.6319 0.4864 0.141 Uiso 1 1 calc R U . . .
H32C H 0.2466 0.5599 0.4167 0.141 Uiso 1 1 calc R U . . .
C33 C 0.1388(8) 0.6009(7) 0.2073(6) 0.064(3) Uani 1 1 d . . . . .
H33A H 0.1630 0.5623 0.2168 0.077 Uiso 1 1 calc R U . . .
H33B H 0.0909 0.5900 0.2307 0.077 Uiso 1 1 calc R U . . .
C34 C 0.0987(8) 0.5745(7) 0.1350(7) 0.074(4) Uani 1 1 d . . . . .
H34A H 0.1447 0.5773 0.1114 0.088 Uiso 1 1 calc R U . . .
H34B H 0.0824 0.6182 0.1246 0.088 Uiso 1 1 calc R U . . .
C35 C 0.0208(12) 0.4892(10) 0.1057(11) 0.132(8) Uani 1 1 d . U . . .
H35A H 0.0225 0.4680 0.0588 0.159 Uiso 1 1 calc R U . . .
H35B H 0.0283 0.4502 0.1314 0.159 Uiso 1 1 calc R U . . .
C36 C -0.0587(18) 0.477(2) 0.102(2) 0.26(2) Uani 1 1 d . U . . .
H36A H -0.0576 0.5167 0.1420 0.391 Uiso 1 1 calc R U . . .
H36B H -0.0986 0.4169 0.1007 0.391 Uiso 1 1 calc R U . . .
H36C H -0.0801 0.4897 0.0608 0.391 Uiso 1 1 calc R U . . .
C37 C 0.3559(6) 0.3722(6) 0.5073(5) 0.0451(18) Uani 1 1 d . . . . .
H37A H 0.3943 0.3619 0.4805 0.054 Uiso 1 1 calc R U . . .
H37B H 0.3938 0.4075 0.5539 0.054 Uiso 1 1 calc R U . . .
C38 C 0.3197(6) 0.4244(6) 0.4756(4) 0.0458(19) Uani 1 1 d . . . . .
H38A H 0.2733 0.4265 0.4968 0.055 Uiso 1 1 calc R U . . .
H38B H 0.2920 0.3955 0.4264 0.055 Uiso 1 1 calc R U . . .
C39 C 0.3945(6) 0.5173(6) 0.4859(5) 0.0478(19) Uani 1 1 d . . . . .
H39A H 0.4456 0.5145 0.4729 0.057 Uiso 1 1 calc R U . . .
H39B H 0.3734 0.5446 0.4552 0.057 Uiso 1 1 calc R U . . .
C40 C 0.4263(8) 0.5744(8) 0.5583(5) 0.064(3) Uani 1 1 d . . . . .
H40A H 0.3752 0.5731 0.5733 0.097 Uiso 1 1 calc R U . . .
H40B H 0.4686 0.6344 0.5601 0.097 Uiso 1 1 calc R U . . .
H40C H 0.4555 0.5527 0.5882 0.097 Uiso 1 1 calc R U . . .
C41 C 0.2226(6) 0.2932(7) 0.5505(5) 0.053(2) Uani 1 1 d . . . . .
H41A H 0.1874 0.2367 0.5599 0.063 Uiso 1 1 calc R U . . .
H41B H 0.1804 0.3045 0.5216 0.063 Uiso 1 1 calc R U . . .
C42 C 0.2670(9) 0.3649(9) 0.6182(6) 0.067(3) Uani 1 1 d . . . . .
H42A H 0.3124 0.3571 0.6467 0.081 Uiso 1 1 calc R U . . .
H42B H 0.2971 0.4227 0.6096 0.081 Uiso 1 1 calc R U . . .
C43 C 0.1967(9) 0.3601(9) 0.6550(6) 0.072(3) Uani 1 1 d . . . . .
H43A H 0.1692 0.3031 0.6653 0.087 Uiso 1 1 calc R U . . .
H43B H 0.1493 0.3634 0.6245 0.087 Uiso 1 1 calc R U . . .
C44 C 0.2335(12) 0.4324(14) 0.7210(7) 0.113(7) Uani 1 1 d . . . . .
H44A H 0.2748 0.4251 0.7537 0.170 Uiso 1 1 calc R U . . .
H44B H 0.1843 0.4295 0.7398 0.170 Uiso 1 1 calc R U . . .
H44C H 0.2651 0.4890 0.7119 0.170 Uiso 1 1 calc R U . . .
C45 C 0.3307(7) 0.2412(7) 0.5459(5) 0.054(2) Uani 1 1 d . . . . .
H45A H 0.3629 0.2779 0.5932 0.064 Uiso 1 1 calc R U . . .
H45B H 0.2836 0.1847 0.5483 0.064 Uiso 1 1 calc R U . . .
C46 C 0.3952(7) 0.2243(8) 0.5140(5) 0.058(2) Uani 1 1 d . . . . .
H46A H 0.4509 0.2799 0.5224 0.069 Uiso 1 1 calc R U . . .
H46B H 0.3692 0.1995 0.4642 0.069 Uiso 1 1 calc R U . . .
C47 C 0.4164(12) 0.1609(12) 0.5434(7) 0.096(5) Uani 1 1 d . . . . .
H47A H 0.3655 0.1017 0.5208 0.115 Uiso 1 1 calc R U . . .
H47B H 0.4684 0.1628 0.5287 0.115 Uiso 1 1 calc R U . . .
C48 C 0.4339(14) 0.1685(15) 0.6116(11) 0.132(8) Uani 1 1 d . . . . .
H48A H 0.4864 0.2252 0.6358 0.197 Uiso 1 1 calc R U . . .
H48B H 0.4455 0.1219 0.6200 0.197 Uiso 1 1 calc R U . . .
H48C H 0.3826 0.1641 0.6278 0.197 Uiso 1 1 calc R U . . .
C49 C 0.2311(6) 0.2287(7) 0.4388(5) 0.050(2) Uani 1 1 d . . . . .
H49A H 0.2016 0.2579 0.4177 0.060 Uiso 1 1 calc R U . . .
H49B H 0.2729 0.2260 0.4123 0.060 Uiso 1 1 calc R U . . .
C50 C 0.1615(8) 0.1374(8) 0.4322(6) 0.073(3) Uani 1 1 d . . . . .
H50A H 0.1181 0.1388 0.4573 0.088 Uiso 1 1 calc R U . . .
H50B H 0.1899 0.1070 0.4526 0.088 Uiso 1 1 calc R U . . .
C51 C 0.1129(8) 0.0875(9) 0.3577(8) 0.078(4) Uani 1 1 d . . . . .
H51A H 0.0973 0.1248 0.3348 0.093 Uiso 0.5 1 calc R U P A 1
H51B H 0.0566 0.0353 0.3554 0.093 Uiso 0.5 1 calc R U P A 1
H51C H 0.0819 0.1168 0.3389 0.093 Uiso 0.5 1 calc R U P B 2
H51D H 0.1579 0.0917 0.3325 0.093 Uiso 0.5 1 calc R U P B 2
C52A C 0.168(2) 0.0585(16) 0.3188(19) 0.132(12) Uani 0.65 1 d . . P C 1
H52A H 0.2217 0.1100 0.3179 0.198 Uiso 0.65 1 calc R U P C 1
H52B H 0.1322 0.0244 0.2721 0.198 Uiso 0.65 1 calc R U P C 1
H52C H 0.1850 0.0226 0.3417 0.198 Uiso 0.65 1 calc R U P C 1
C52B C 0.054(3) 0.004(3) 0.346(3) 0.12(2) Uani 0.35 1 d . . P C 2
H52D H 0.0777 -0.0228 0.3744 0.178 Uiso 0.35 1 calc R U P C 2
H52E H 0.0406 -0.0264 0.2976 0.178 Uiso 0.35 1 calc R U P C 2
H52F H -0.0015 -0.0016 0.3557 0.178 Uiso 0.35 1 calc R U P C 2
C53 C -0.2262(6) 0.0559(5) 0.0353(5) 0.0439(18) Uani 1 1 d . . . . .
H53A H -0.2616 0.0806 0.0153 0.053 Uiso 1 1 calc R U . . .
H53B H -0.1967 0.0903 0.0835 0.053 Uiso 1 1 calc R U . . .
C54 C -0.2894(8) -0.0374(7) 0.0332(6) 0.066(3) Uani 1 1 d . . . . .
H54A H -0.2550 -0.0669 0.0445 0.080 Uiso 1 1 calc R U . . .
H54B H -0.3296 -0.0695 -0.0131 0.080 Uiso 1 1 calc R U . . .
C55 C -0.3443(10) -0.0382(10) 0.0843(9) 0.093(5) Uani 1 1 d . . . . .
H55A H -0.3871 -0.0997 0.0802 0.112 Uiso 1 1 calc R U . . .
H55B H -0.3035 -0.0132 0.1307 0.112 Uiso 1 1 calc R U . . .
C56 C -0.3951(12) 0.0096(15) 0.0779(11) 0.127(7) Uani 1 1 d . . . . .
H56A H -0.3534 0.0721 0.0885 0.190 Uiso 1 1 calc R U . . .
H56B H -0.4326 -0.0008 0.1097 0.190 Uiso 1 1 calc R U . . .
H56C H -0.4328 -0.0112 0.0313 0.190 Uiso 1 1 calc R U . . .
C57 C -0.0956(6) 0.0335(6) 0.0288(4) 0.0446(19) Uani 1 1 d . . . . .
H57A H -0.1304 -0.0309 0.0172 0.054 Uiso 1 1 calc R U . . .
H57B H -0.0457 0.0487 0.0072 0.054 Uiso 1 1 calc R U . . .
C58 C -0.0572(6) 0.0685(6) 0.1051(4) 0.0421(17) Uani 1 1 d . . . . .
H58A H -0.1065 0.0506 0.1275 0.051 Uiso 1 1 calc R U . . .
H58B H -0.0240 0.1330 0.1176 0.051 Uiso 1 1 calc R U . . .
C59 C 0.0052(7) 0.0354(7) 0.1310(6) 0.057(2) Uani 1 1 d . . . . .
H59A H 0.0428 0.0368 0.0994 0.068 Uiso 1 1 calc R U . . .
H59B H 0.0450 0.0746 0.1761 0.068 Uiso 1 1 calc R U . . .
C60 C -0.0436(12) -0.0531(10) 0.1366(8) 0.096(5) Uani 1 1 d . . . . .
H60A H -0.0910 -0.0582 0.1585 0.144 Uiso 1 1 calc R U . . .
H60B H -0.0027 -0.0663 0.1640 0.144 Uiso 1 1 calc R U . . .
H60C H -0.0698 -0.0942 0.0911 0.144 Uiso 1 1 calc R U . . .
C61 C -0.1955(7) 0.0148(6) -0.0757(4) 0.050(2) Uani 1 1 d . . . . .
H61A H -0.1466 0.0190 -0.0963 0.060 Uiso 1 1 calc R U . . .
H61B H -0.2330 -0.0472 -0.0779 0.060 Uiso 1 1 calc R U . . .
C62 C -0.2512(9) 0.0418(9) -0.1186(5) 0.072(4) Uani 1 1 d . . . . .
H62A H -0.2116 0.0972 -0.1276 0.087 Uiso 1 1 calc R U . . .
H62B H -0.2907 0.0522 -0.0931 0.087 Uiso 1 1 calc R U . . .
C63 C -0.3078(12) -0.0273(11) -0.1860(7) 0.096(5) Uani 1 1 d . . . . .
H63A H -0.3246 -0.0005 -0.2197 0.116 Uiso 1 1 calc R U . . .
H63B H -0.2735 -0.0535 -0.2042 0.116 Uiso 1 1 calc R U . . .
C64 C -0.3894(17) -0.0959(15) -0.1743(11) 0.158(10) Uani 1 1 d . . . . .
H64A H -0.3744 -0.1050 -0.1298 0.236 Uiso 1 1 calc R U . . .
H64B H -0.4132 -0.1504 -0.2100 0.236 Uiso 1 1 calc R U . . .
H64C H -0.4343 -0.0771 -0.1753 0.236 Uiso 1 1 calc R U . . .
C65 C -0.1015(6) 0.1634(6) 0.0051(4) 0.0435(18) Uani 1 1 d . . . . .
H65A H -0.1434 0.1833 -0.0116 0.052 Uiso 1 1 calc R U . . .
H65B H -0.0740 0.1943 0.0541 0.052 Uiso 1 1 calc R U . . .
C66 C -0.0287(7) 0.1916(8) -0.0314(5) 0.057(2) Uani 1 1 d . . . . .
H66A H 0.0159 0.1754 -0.0136 0.068 Uiso 1 1 calc R U . . .
H66B H -0.0546 0.1613 -0.0806 0.068 Uiso 1 1 calc R U . . .
C67 C 0.0156(8) 0.2882(8) -0.0213(7) 0.076(4) Uani 1 1 d . . . . .
H67A H 0.0437 0.3180 0.0278 0.091 Uiso 1 1 calc R U . . .
H67B H -0.0303 0.3042 -0.0363 0.091 Uiso 1 1 calc R U . . .
C68 C 0.0862(9) 0.3207(13) -0.0601(8) 0.117(7) Uani 1 1 d . . . . .
H68A H 0.1307 0.3031 -0.0470 0.176 Uiso 1 1 calc R U . . .
H68B H 0.1154 0.3844 -0.0492 0.176 Uiso 1 1 calc R U . . .
H68C H 0.0581 0.2956 -0.1091 0.176 Uiso 1 1 calc R U . . .
C69 C 0.1154(10) 0.8834(11) 0.5228(7) 0.094(5) Uani 1 1 d . . . . .
H69 H 0.1058 0.8419 0.5513 0.113 Uiso 1 1 calc R U . . .
C70 C 0.7652(17) 0.8449(15) 0.2319(14) 0.072(6) Uani 0.5 1 d . . P . .
H70 H 0.8087 0.9062 0.2342 0.087 Uiso 0.5 1 calc R U P . .

loop_
_atom_site_aniso_label
_atom_site_aniso_U_11
_atom_site_aniso_U_22
_atom_site_aniso_U_33
_atom_site_aniso_U_23
_atom_site_aniso_U_13
_atom_site_aniso_U_12
Tb1 0.01903(12) 0.02271(12) 0.02040(12) 0.00496(10) 0.00782(9) 0.01157(10)
Mo1 0.0214(2) 0.0277(2) 0.0200(2) 0.00210(18) 0.00407(17) 0.01462(19)
Mo2 0.0240(2) 0.0215(2) 0.0248(2) 0.00326(18) 0.00935(19) 0.01301(19)
Mo3 0.0225(2) 0.0301(2) 0.0177(2) 0.00475(18) 0.00722(17) 0.0147(2)
Mo4 0.0228(2) 0.0214(2) 0.0263(2) 0.00576(18) 0.01093(19) 0.01146(19)
Mo5 0.0198(2) 0.0278(2) 0.0278(2) 0.0036(2) 0.01075(19) 0.01243(19)
Mo6 0.0251(2) 0.0297(2) 0.0229(2) 0.01126(19) 0.01095(19) 0.0174(2)
Mo7 0.0200(2) 0.0246(2) 0.0211(2) 0.00332(18) 0.00675(18) 0.00954(18)
Mo8 0.0228(2) 0.0303(2) 0.0271(2) 0.0126(2) 0.01085(19) 0.0174(2)
Mo9 0.0246(2) 0.0260(2) 0.0225(2) 0.00001(19) 0.00729(19) 0.0136(2)
Mo10 0.0237(2) 0.0332(3) 0.0262(2) 0.0110(2) 0.01331(19) 0.0182(2)
Cl1 0.111(4) 0.160(5) 0.179(6) 0.089(4) 0.089(4) 0.053(4)
Cl2 0.099(4) 0.377(13) 0.143(5) 0.129(7) 0.041(4) 0.086(6)
Cl3 0.312(11) 0.135(5) 0.154(6) 0.065(5) 0.136(7) 0.078(6)
Cl4 0.234(14) 0.105(7) 0.104(7) 0.057(6) 0.054(8) 0.081(8)
Cl5 0.094(8) 0.136(10) 0.58(4) 0.182(18) 0.083(15) 0.055(8)
Cl6 0.193(15) 0.237(18) 0.129(10) -0.027(11) 0.037(10) 0.095(14)
O1 0.024(2) 0.026(2) 0.024(2) 0.0032(16) 0.0065(16) 0.0142(17)
O2 0.025(2) 0.026(2) 0.027(2) 0.0072(17) 0.0120(17) 0.0135(17)
O3 0.024(2) 0.031(2) 0.022(2) 0.0067(17) 0.0091(16) 0.0154(18)
O4 0.0227(19) 0.027(2) 0.0217(19) 0.0051(16) 0.0102(16) 0.0126(17)
O5 0.034(3) 0.043(3) 0.029(2) 0.004(2) 0.001(2) 0.023(2)
O6 0.028(2) 0.032(2) 0.030(2) 0.0063(18) 0.0129(18) 0.0185(19)
O7 0.042(3) 0.029(2) 0.039(3) 0.005(2) 0.013(2) 0.023(2)
O8 0.022(2) 0.029(2) 0.023(2) 0.0004(17) 0.0051(16) 0.0089(17)
O9 0.040(3) 0.052(3) 0.021(2) 0.008(2) 0.0083(19) 0.029(3)
O10 0.030(2) 0.035(2) 0.030(2) 0.0115(19) 0.0119(18) 0.022(2)
O11 0.038(3) 0.023(2) 0.045(3) 0.011(2) 0.016(2) 0.015(2)
O12 0.028(2) 0.026(2) 0.032(2) 0.0005(18) 0.0109(18) 0.0131(18)
O13 0.0149(16) 0.0222(18) 0.0212(18) 0.0023(15) 0.0080(14) 0.0099(15)
O14 0.0195(19) 0.030(2) 0.034(2) 0.0025(18) 0.0065(17) 0.0138(18)
O15 0.028(2) 0.035(2) 0.030(2) 0.0055(19) 0.0134(18) 0.022(2)
O16 0.028(2) 0.033(2) 0.026(2) 0.0058(18) 0.0153(18) 0.0153(19)
O17 0.023(2) 0.026(2) 0.037(3) 0.0056(19) 0.0144(19) 0.0089(18)
O18 0.024(2) 0.029(2) 0.025(2) 0.0087(17) 0.0093(16) 0.0153(18)
O19 0.024(2) 0.0224(19) 0.027(2) 0.0050(16) 0.0092(17) 0.0109(17)
O20 0.023(2) 0.031(2) 0.030(2) 0.0107(18) 0.0124(17) 0.0152(18)
O21 0.025(2) 0.026(2) 0.022(2) 0.0014(16) 0.0071(16) 0.0126(17)
O22 0.045(3) 0.046(3) 0.038(3) 0.024(2) 0.021(2) 0.030(3)
O23 0.027(2) 0.032(2) 0.031(2) 0.0062(18) 0.0119(18) 0.0175(19)
O24 0.030(2) 0.031(2) 0.029(2) -0.0006(19) 0.0056(19) 0.007(2)
O25 0.024(2) 0.037(2) 0.0199(19) 0.0078(18) 0.0070(16) 0.0152(19)
O26 0.039(3) 0.046(3) 0.047(3) 0.025(3) 0.018(2) 0.030(2)
O27 0.027(2) 0.030(2) 0.037(2) 0.0098(19) 0.0157(19) 0.0152(19)
O28 0.042(3) 0.036(3) 0.033(3) -0.007(2) 0.010(2) 0.016(2)
O29 0.024(2) 0.038(2) 0.027(2) 0.0047(19) 0.0069(17) 0.0194(19)
O30 0.0181(17) 0.0235(18) 0.0204(18) 0.0082(15) 0.0090(14) 0.0133(15)
O31 0.027(2) 0.038(2) 0.030(2) 0.018(2) 0.0185(19) 0.018(2)
O32 0.022(2) 0.036(2) 0.029(2) 0.0108(19) 0.0105(17) 0.0135(19)
O33 0.024(2) 0.037(2) 0.034(2) 0.013(2) 0.0126(18) 0.0200(19)
O34 0.032(2) 0.035(2) 0.026(2) 0.0051(18) 0.0134(18) 0.021(2)
O35 0.065(6) 0.073(6) 0.131(9) 0.007(6) 0.047(6) -0.017(5)
O36 0.146(10) 0.045(5) 0.087(7) 0.024(5) 0.029(7) -0.007(5)
O37 0.093(6) 0.071(5) 0.094(6) 0.015(5) 0.036(5) 0.060(5)
O38 0.086(5) 0.107(6) 0.061(4) 0.036(4) 0.041(4) 0.079(5)
N1 0.027(3) 0.035(3) 0.044(3) 0.008(3) 0.017(2) 0.018(2)
N2 0.032(3) 0.046(4) 0.065(4) 0.025(3) 0.029(3) 0.027(3)
N3 0.085(8) 0.049(5) 0.061(6) 0.003(4) 0.038(5) -0.005(5)
N4 0.027(3) 0.039(3) 0.035(3) 0.016(2) 0.018(2) 0.018(2)
N5 0.030(3) 0.045(3) 0.049(4) 0.022(3) 0.028(3) 0.020(3)
N6 0.071(6) 0.093(7) 0.044(4) 0.019(4) 0.020(4) 0.066(6)
N7 0.045(4) 0.033(3) 0.046(4) 0.016(3) 0.017(3) 0.022(3)
N8 0.046(4) 0.062(5) 0.044(4) 0.018(3) 0.015(3) 0.033(4)
N9 0.048(4) 0.040(3) 0.035(3) -0.004(3) 0.005(3) 0.031(3)
C1 0.041(5) 0.108(9) 0.051(5) 0.013(5) 0.007(4) 0.055(6)
C2 0.084(8) 0.053(6) 0.117(10) 0.031(6) 0.071(8) 0.047(6)
C3 0.049(5) 0.090(7) 0.045(5) 0.008(5) 0.024(4) 0.045(5)
C4 0.031(4) 0.041(4) 0.065(6) 0.000(4) 0.022(4) 0.011(3)
C5 0.060(6) 0.090(8) 0.059(6) 0.047(6) 0.036(5) 0.049(6)
C6 0.033(4) 0.041(4) 0.050(5) 0.017(4) 0.021(3) 0.008(3)
C7 0.037(4) 0.099(8) 0.059(6) 0.047(6) 0.025(4) 0.038(5)
C8 0.049(5) 0.057(5) 0.029(3) 0.003(3) 0.019(3) 0.026(4)
C9 0.032(3) 0.046(4) 0.043(4) 0.013(3) 0.019(3) 0.023(3)
C10 0.036(4) 0.050(4) 0.048(4) 0.022(4) 0.026(3) 0.024(3)
C11 0.045(4) 0.044(4) 0.048(5) 0.011(4) 0.011(4) 0.025(4)
C12 0.033(4) 0.061(5) 0.045(4) 0.009(4) 0.019(3) 0.017(4)
C13 0.071(6) 0.042(5) 0.050(5) 0.016(4) 0.020(5) 0.028(5)
C14 0.057(6) 0.042(4) 0.046(5) 0.006(4) 0.023(4) 0.009(4)
C15 0.029(3) 0.048(4) 0.034(3) 0.018(3) 0.015(3) 0.026(3)
C16 0.037(4) 0.056(5) 0.049(4) 0.020(4) 0.026(3) 0.029(4)
C17 0.045(4) 0.063(5) 0.057(5) 0.031(4) 0.035(4) 0.039(4)
C18 0.045(4) 0.054(5) 0.049(5) 0.018(4) 0.019(4) 0.031(4)
C19 0.046(4) 0.076(6) 0.050(5) 0.032(4) 0.035(4) 0.046(5)
C20 0.053(5) 0.069(6) 0.036(4) 0.021(4) 0.020(3) 0.048(5)
C21 0.065(7) 0.046(5) 0.073(7) 0.012(5) 0.013(6) 0.022(5)
C22 0.103(11) 0.109(11) 0.086(9) 0.012(8) 0.013(8) 0.083(10)
C23 0.093(10) 0.095(10) 0.091(10) -0.009(8) -0.003(8) 0.075(9)
C24 0.20(3) 0.30(4) 0.132(19) 0.04(2) 0.050(18) 0.20(3)
C25 0.063(6) 0.079(7) 0.052(6) 0.025(5) 0.021(5) 0.034(6)
C26 0.071(8) 0.091(10) 0.080(9) 0.035(8) 0.022(7) -0.001(7)
C27 0.061(8) 0.181(17) 0.099(12) 0.043(12) 0.038(8) 0.012(9)
C28 0.126(19) 0.199(19) 0.18(3) 0.059(15) 0.049(18) -0.010(13)
C29 0.059(6) 0.044(5) 0.061(6) 0.011(4) 0.020(5) 0.023(4)
C30 0.071(7) 0.062(6) 0.078(8) 0.037(6) 0.019(6) 0.031(6)
C31 0.085(10) 0.071(8) 0.085(10) 0.015(7) 0.003(8) 0.032(7)
C32 0.078(9) 0.108(12) 0.085(10) -0.001(9) 0.025(8) 0.045(9)
C33 0.063(6) 0.047(5) 0.081(8) 0.012(5) 0.029(6) 0.025(5)
C34 0.068(7) 0.050(6) 0.095(9) -0.003(6) -0.006(6) 0.039(5)
C35 0.102(11) 0.075(9) 0.156(16) -0.025(10) -0.072(10) 0.044(9)
C36 0.142(15) 0.30(4) 0.42(5) 0.28(4) 0.05(2) 0.12(2)
C37 0.035(4) 0.060(5) 0.042(4) 0.016(4) 0.007(3) 0.025(4)
C38 0.048(5) 0.062(5) 0.034(4) 0.016(4) 0.011(3) 0.032(4)
C39 0.040(4) 0.058(5) 0.044(4) 0.013(4) 0.007(4) 0.025(4)
C40 0.064(7) 0.072(7) 0.049(5) 0.007(5) 0.005(5) 0.034(6)
C41 0.050(5) 0.081(7) 0.045(5) 0.026(5) 0.016(4) 0.044(5)
C42 0.079(8) 0.093(9) 0.051(6) 0.020(6) 0.021(5) 0.058(7)
C43 0.094(9) 0.089(9) 0.068(7) 0.029(6) 0.028(7) 0.069(8)
C44 0.127(14) 0.20(2) 0.044(6) 0.012(9) 0.021(8) 0.113(15)
C45 0.051(5) 0.074(7) 0.046(5) 0.019(5) 0.009(4) 0.039(5)
C46 0.059(6) 0.077(7) 0.050(5) 0.013(5) 0.012(4) 0.046(6)
C47 0.120(12) 0.154(15) 0.078(9) 0.043(10) 0.030(8) 0.115(13)
C48 0.145(17) 0.17(2) 0.16(2) 0.118(17) 0.071(15) 0.116(17)
C49 0.039(4) 0.066(6) 0.041(4) 0.014(4) 0.007(3) 0.025(4)
C50 0.063(7) 0.067(7) 0.066(7) 0.016(6) 0.018(6) 0.013(6)
C51 0.052(6) 0.066(7) 0.097(10) 0.009(7) 0.003(6) 0.025(6)
C52A 0.12(2) 0.059(13) 0.19(3) 0.009(17) 0.07(2) 0.026(14)
C52B 0.11(4) 0.06(2) 0.14(4) -0.02(2) -0.04(3) 0.04(2)
C53 0.041(4) 0.041(4) 0.046(4) -0.003(3) 0.011(3) 0.022(3)
C54 0.060(6) 0.056(6) 0.054(6) -0.002(5) 0.004(5) 0.013(5)
C55 0.070(8) 0.075(9) 0.101(11) 0.026(8) 0.025(8) 0.006(7)
C56 0.080(11) 0.169(19) 0.157(19) 0.080(16) 0.067(12) 0.059(12)
C57 0.056(5) 0.044(4) 0.036(4) -0.004(3) 0.003(3) 0.034(4)
C58 0.037(4) 0.049(4) 0.039(4) 0.008(3) 0.007(3) 0.022(4)
C59 0.047(5) 0.067(6) 0.069(6) 0.038(5) 0.017(5) 0.031(5)
C60 0.138(15) 0.092(10) 0.083(10) 0.030(8) 0.031(10) 0.075(11)
C61 0.066(6) 0.048(5) 0.036(4) -0.005(3) 0.003(4) 0.038(5)
C62 0.086(8) 0.086(8) 0.043(5) -0.011(5) -0.012(5) 0.060(7)
C63 0.120(13) 0.103(11) 0.054(7) -0.011(7) -0.022(8) 0.070(11)
C64 0.16(2) 0.131(18) 0.112(16) -0.025(14) -0.040(15) 0.060(17)
C65 0.049(5) 0.043(4) 0.041(4) 0.000(3) 0.007(3) 0.031(4)
C66 0.057(6) 0.078(7) 0.046(5) 0.020(5) 0.014(4) 0.040(5)
C67 0.048(6) 0.077(8) 0.091(9) 0.036(7) -0.004(6) 0.024(6)
C68 0.058(7) 0.157(16) 0.079(9) 0.068(10) -0.006(7) 0.001(9)
C69 0.085(9) 0.122(13) 0.077(9) 0.054(9) 0.046(8) 0.035(9)
C70 0.073(15) 0.052(12) 0.095(18) 0.029(12) 0.033(14) 0.027(11)

loop_
_atom_type_symbol
_atom_type_description
_atom_type_scat_dispersion_real
_atom_type_scat_dispersion_imag
_atom_type_scat_source
C C 0.0033 0.0016 'International Tables Vol C Tables 4.2.6.8 and 6.1.1.4'
H H 0.0000 0.0000 'International Tables Vol C Tables 4.2.6.8 and 6.1.1.4'
N N 0.0061 0.0033 'International Tables Vol C Tables 4.2.6.8 and 6.1.1.4'
O O 0.0106 0.0060 'International Tables Vol C Tables 4.2.6.8 and 6.1.1.4'
Cl Cl 0.1484 0.1585 'International Tables Vol C Tables 4.2.6.8 and 6.1.1.4'
Mo Mo -1.6832 0.6857 'International Tables Vol C Tables 4.2.6.8 and 6.1.1.4'
Tb Tb -0.1723 4.1537 'International Tables Vol C Tables 4.2.6.8 and 6.1.1.4'

loop_
_geom_angle_atom_site_label_1
_geom_angle_atom_site_label_2
_geom_angle_atom_site_label_3
_geom_angle
O4 Tb1 O21 78.87(15)
O4 Tb1 O2 112.44(14)
O21 Tb1 O2 143.48(16)
O4 Tb1 O3 71.83(15)
O21 Tb1 O3 141.76(16)
O2 Tb1 O3 72.37(15)
O4 Tb1 O18 141.58(15)
O21 Tb1 O18 72.57(15)
O2 Tb1 O18 79.25(15)
O3 Tb1 O18 143.87(15)
O4 Tb1 O1 71.67(15)
O21 Tb1 O1 79.51(15)
O2 Tb1 O1 72.29(15)
O3 Tb1 O1 112.65(15)
O18 Tb1 O1 78.22(15)
O4 Tb1 O19 143.83(15)
O21 Tb1 O19 111.93(15)
O2 Tb1 O19 80.04(15)
O3 Tb1 O19 80.90(15)
O18 Tb1 O19 72.44(15)
O1 Tb1 O19 142.75(15)
O4 Tb1 O20 80.62(15)
O21 Tb1 O20 71.74(15)
O2 Tb1 O20 142.53(16)
O3 Tb1 O20 79.58(15)
O18 Tb1 O20 112.99(15)
O1 Tb1 O20 143.28(15)
O19 Tb1 O20 71.28(15)
O5 Mo1 O1 106.5(2)
O5 Mo1 O12 101.8(2)
O1 Mo1 O12 94.8(2)
O5 Mo1 O6 103.2(2)
O1 Mo1 O6 95.8(2)
O12 Mo1 O6 148.7(2)
O5 Mo1 O14 91.7(2)
O1 Mo1 O14 161.77(19)
O12 Mo1 O14 80.47(18)
O6 Mo1 O14 80.28(18)
O5 Mo1 O13 163.1(2)
O1 Mo1 O13 90.36(17)
O12 Mo1 O13 75.05(18)
O6 Mo1 O13 75.51(18)
O14 Mo1 O13 71.42(15)
O7 Mo2 O2 105.9(2)
O7 Mo2 O6 102.4(2)
O2 Mo2 O6 95.6(2)
O7 Mo2 O8 102.6(2)
O2 Mo2 O8 95.1(2)
O6 Mo2 O8 148.9(2)
O7 Mo2 O15 93.0(2)
O2 Mo2 O15 161.10(19)
O6 Mo2 O15 80.68(18)
O8 Mo2 O15 79.78(18)
O7 Mo2 O13 164.0(2)
O2 Mo2 O13 90.09(17)
O6 Mo2 O13 75.98(18)
O8 Mo2 O13 74.91(17)
O15 Mo2 O13 71.02(15)
O9 Mo3 O3 106.5(2)
O9 Mo3 O8 102.2(2)
O3 Mo3 O8 96.9(2)
O9 Mo3 O10 102.1(2)
O3 Mo3 O10 95.1(2)
O8 Mo3 O10 148.46(19)
O9 Mo3 O16 90.4(2)
O3 Mo3 O16 163.04(19)
O8 Mo3 O16 81.12(18)
O10 Mo3 O16 78.97(18)
O9 Mo3 O13 162.3(2)
O3 Mo3 O13 91.22(17)
O8 Mo3 O13 76.03(17)
O10 Mo3 O13 74.67(17)
O16 Mo3 O13 71.92(15)
O11 Mo4 O4 106.4(2)
O11 Mo4 O10 103.7(2)
O4 Mo4 O10 96.2(2)
O11 Mo4 O12 101.8(2)
O4 Mo4 O12 95.7(2)
O10 Mo4 O12 147.47(19)
O11 Mo4 O17 91.2(2)
O4 Mo4 O17 162.41(19)
O10 Mo4 O17 80.16(19)
O12 Mo4 O17 79.45(19)
O11 Mo4 O13 163.2(2)
O4 Mo4 O13 90.43(17)
O10 Mo4 O13 74.46(17)
O12 Mo4 O13 75.27(17)
O17 Mo4 O13 71.99(15)
N1 Mo5 O16 103.0(2)
N1 Mo5 O15 96.1(2)
O16 Mo5 O15 89.1(2)
N1 Mo5 O17 101.7(2)
O16 Mo5 O17 89.9(2)
O15 Mo5 O17 161.89(18)
N1 Mo5 O14 94.7(3)
O16 Mo5 O14 162.23(18)
O15 Mo5 O14 87.56(19)
O17 Mo5 O14 87.9(2)
N1 Mo5 O13 174.2(2)
O16 Mo5 O13 81.55(17)
O15 Mo5 O13 80.22(16)
O17 Mo5 O13 81.74(17)
O14 Mo5 O13 80.68(17)
O22 Mo6 O18 105.9(2)
O22 Mo6 O23 102.4(2)
O18 Mo6 O23 94.7(2)
O22 Mo6 O29 103.4(2)
O18 Mo6 O29 95.7(2)
O23 Mo6 O29 148.3(2)
O22 Mo6 O31 91.8(2)
O18 Mo6 O31 162.24(19)
O23 Mo6 O31 80.68(18)
O29 Mo6 O31 80.31(18)
O22 Mo6 O30 163.2(2)
O18 Mo6 O30 90.88(17)
O23 Mo6 O30 75.49(17)
O29 Mo6 O30 74.44(17)
O31 Mo6 O30 71.36(15)
O24 Mo7 O19 107.0(2)
O24 Mo7 O25 102.4(2)
O19 Mo7 O25 95.6(2)
O24 Mo7 O23 102.1(2)
O19 Mo7 O23 95.0(2)
O25 Mo7 O23 149.01(19)
O24 Mo7 O32 90.5(2)
O19 Mo7 O32 162.51(19)
O25 Mo7 O32 81.50(18)
O23 Mo7 O32 79.67(18)
O24 Mo7 O30 162.5(2)
O19 Mo7 O30 90.50(17)
O25 Mo7 O30 74.88(17)
O23 Mo7 O30 76.00(17)
O32 Mo7 O30 72.07(15)
O26 Mo8 O20 106.2(2)
O26 Mo8 O25 102.1(2)
O20 Mo8 O25 96.7(2)
O26 Mo8 O27 102.7(3)
O20 Mo8 O27 96.4(2)
O25 Mo8 O27 147.4(2)
O26 Mo8 O33 91.2(2)
O20 Mo8 O33 162.64(19)
O25 Mo8 O33 78.91(18)
O27 Mo8 O33 79.70(18)
O26 Mo8 O30 162.5(2)
O20 Mo8 O30 91.31(18)
O25 Mo8 O30 75.10(17)
O27 Mo8 O30 74.90(18)
O33 Mo8 O30 71.33(15)
O28 Mo9 O21 106.2(2)
O28 Mo9 O29 101.7(3)
O21 Mo9 O29 95.7(2)
O28 Mo9 O27 102.8(3)
O21 Mo9 O27 96.3(2)
O29 Mo9 O27 148.3(2)
O28 Mo9 O34 90.7(2)
O21 Mo9 O34 163.08(19)
O29 Mo9 O34 79.54(18)
O27 Mo9 O34 80.48(18)
O28 Mo9 O30 163.2(2)
O21 Mo9 O30 90.66(17)
O29 Mo9 O30 75.73(17)
O27 Mo9 O30 74.95(18)
O34 Mo9 O30 72.45(15)
N4 Mo10 O33 99.5(2)
N4 Mo10 O31 97.5(2)
O33 Mo10 O31 162.96(17)
N4 Mo10 O32 98.3(2)
O33 Mo10 O32 90.1(2)
O31 Mo10 O32 85.9(2)
N4 Mo10 O34 99.1(2)
O33 Mo10 O34 90.9(2)
O31 Mo10 O34 87.9(2)
O32 Mo10 O34 162.13(18)
N4 Mo10 O30 178.4(2)
O33 Mo10 O30 82.01(16)
O31 Mo10 O30 81.00(16)
O32 Mo10 O30 81.02(17)
O34 Mo10 O30 81.45(17)
Mo1 O1 Tb1 133.6(2)
Mo2 O2 Tb1 134.2(2)
Mo3 O3 Tb1 133.0(2)
Mo4 O4 Tb1 134.0(2)
Mo2 O6 Mo1 115.4(2)
Mo3 O8 Mo2 115.0(2)
Mo4 O10 Mo3 115.4(2)
Mo1 O12 Mo4 115.8(2)
Mo5 O13 Mo3 100.51(16)
Mo5 O13 Mo4 100.50(16)
Mo3 O13 Mo4 88.94(14)
Mo5 O13 Mo2 100.60(15)
Mo3 O13 Mo2 88.10(14)
Mo4 O13 Mo2 158.88(18)
Mo5 O13 Mo1 100.38(16)
Mo3 O13 Mo1 159.10(18)
Mo4 O13 Mo1 87.90(13)
Mo2 O13 Mo1 87.46(14)
C1 O14 Mo5 124.9(5)
C1 O14 Mo1 119.6(5)
Mo5 O14 Mo1 107.51(19)
C2 O15 Mo5 125.9(5)
C2 O15 Mo2 123.4(6)
Mo5 O15 Mo2 108.17(19)
C3 O16 Mo5 127.3(5)
C3 O16 Mo3 122.0(5)
Mo5 O16 Mo3 106.02(19)
C4 O17 Mo5 122.9(5)
C4 O17 Mo4 117.9(4)
Mo5 O17 Mo4 105.75(19)
Mo6 O18 Tb1 133.3(2)
Mo7 O19 Tb1 133.7(2)
Mo8 O20 Tb1 132.4(2)
Mo9 O21 Tb1 134.0(2)
Mo6 O23 Mo7 115.5(2)
Mo8 O25 Mo7 115.4(2)
Mo8 O27 Mo9 114.9(2)
Mo9 O29 Mo6 116.0(2)
Mo10 O30 Mo9 100.44(15)
Mo10 O30 Mo8 100.67(15)
Mo9 O30 Mo8 88.63(14)
Mo10 O30 Mo7 100.35(16)
Mo9 O30 Mo7 159.20(18)
Mo8 O30 Mo7 88.18(14)
Mo10 O30 Mo6 100.30(15)
Mo9 O30 Mo6 87.88(14)
Mo8 O30 Mo6 159.03(18)
Mo7 O30 Mo6 87.78(13)
C5 O31 Mo10 128.1(5)
C5 O31 Mo6 124.5(5)
Mo10 O31 Mo6 107.33(19)
C6 O32 Mo10 121.0(5)
C6 O32 Mo7 117.4(4)
Mo10 O32 Mo7 106.5(2)
C7 O33 Mo10 126.3(5)
C7 O33 Mo8 124.5(5)
Mo10 O33 Mo8 105.98(18)
C8 O34 Mo10 123.0(5)
C8 O34 Mo9 118.5(5)
Mo10 O34 Mo9 105.64(18)
N2 N1 Mo5 166.8(6)
N1 N2 C9 118.8(6)
O36 N3 O35 122.1(11)
O36 N3 C14 119.0(13)
O35 N3 C14 118.9(13)
N5 N4 Mo10 174.1(6)
N4 N5 C15 118.9(6)
O37 N6 O38 122.2(9)
O37 N6 C20 119.5(9)
O38 N6 C20 118.3(10)
C25 N7 C21 111.2(8)
C25 N7 C29 113.6(8)
C21 N7 C29 105.7(7)
C25 N7 C33 110.0(8)
C21 N7 C33 108.6(8)
C29 N7 C33 107.4(7)
C41 N8 C37 113.0(8)
C41 N8 C49 108.5(7)
C37 N8 C49 108.3(7)
C41 N8 C45 108.3(7)
C37 N8 C45 108.9(7)
C49 N8 C45 109.9(7)
C61 N9 C53 111.6(7)
C61 N9 C65 110.9(7)
C53 N9 C65 106.3(6)
C61 N9 C57 106.3(6)
C53 N9 C57 111.2(7)
C65 N9 C57 110.7(7)
N2 C9 C11 123.4(7)
N2 C9 C10 116.6(7)
C11 C9 C10 119.9(8)
C12 C10 C9 118.8(8)
C13 C11 C9 119.5(9)
C14 C12 C10 120.1(8)
C14 C13 C11 119.8(9)
C13 C14 C12 121.7(9)
C13 C14 N3 119.1(11)
C12 C14 N3 119.2(11)
N5 C15 C17 116.9(7)
N5 C15 C16 124.5(6)
C17 C15 C16 118.7(7)
C18 C16 C15 120.4(7)
C19 C17 C15 121.2(9)
C16 C18 C20 119.0(9)
C20 C19 C17 118.2(7)
C19 C20 C18 122.5(8)
C19 C20 N6 119.0(8)
C18 C20 N6 118.5(9)
C22 C21 N7 120.1(10)
C23 C22 C21 113.6(14)
C22 C23 C24 115.1(18)
N7 C25 C26 116.4(11)
C25 C26 C27 113.2(15)
C28 C27 C26 110(2)
C30 C29 N7 114.9(9)
C29 C30 C31 115.8(12)
C32 C31 C30 114.4(13)
C34 C33 N7 118.0(10)
C33 C34 C35 118.0(15)
C36 C35 C34 122(2)
N8 C37 C38 114.5(7)
C37 C38 C39 110.5(7)
C40 C39 C38 113.7(8)
N8 C41 C42 115.3(9)
C43 C42 C41 109.4(10)
C42 C43 C44 113.3(13)
C46 C45 N8 117.7(8)
C45 C46 C47 110.8(10)
C48 C47 C46 121.9(14)
C50 C49 N8 115.9(8)
C49 C50 C51 111.0(10)
C52B C51 C50 116(3)
C50 C51 C52A 113.4(17)
N9 C53 C54 114.9(7)
C53 C54 C55 109.7(10)
C56 C55 C54 116.8(14)
C58 C57 N9 115.3(6)
C57 C58 C59 111.8(8)
C60 C59 C58 112.0(10)
C62 C61 N9 116.0(7)
C61 C62 C63 111.8(10)
C64 C63 C62 108.6(15)
C66 C65 N9 117.1(7)
C67 C66 C65 110.3(9)
C66 C67 C68 113.3(13)
Cl2 C69 Cl1 110.2(9)
Cl2 C69 Cl3 109.0(11)
Cl1 C69 Cl3 109.8(9)
Cl4 C70 Cl6 106.1(16)
Cl4 C70 Cl5 110.2(18)
Cl6 C70 Cl5 104.2(18)

loop_
_geom_bond_atom_site_label_1
_geom_bond_atom_site_label_2
_geom_bond_distance
Tb1 O4 2.380(4)
Tb1 O21 2.382(4)
Tb1 O2 2.383(4)
Tb1 O3 2.388(4)
Tb1 O18 2.389(4)
Tb1 O1 2.402(4)
Tb1 O19 2.404(4)
Tb1 O20 2.432(4)
Mo1 O5 1.697(5)
Mo1 O1 1.748(4)
Mo1 O12 1.908(5)
Mo1 O6 1.919(5)
Mo1 O14 2.233(4)
Mo1 O13 2.347(4)
Mo2 O7 1.701(5)
Mo2 O2 1.753(4)
Mo2 O6 1.910(5)
Mo2 O8 1.921(5)
Mo2 O15 2.227(4)
Mo2 O13 2.335(4)
Mo3 O9 1.704(5)
Mo3 O3 1.750(4)
Mo3 O8 1.903(5)
Mo3 O10 1.931(5)
Mo3 O16 2.261(4)
Mo3 O13 2.302(4)
Mo4 O11 1.707(5)
Mo4 O4 1.747(4)
Mo4 O10 1.907(5)
Mo4 O12 1.922(5)
Mo4 O17 2.268(4)
Mo4 O13 2.328(4)
Mo5 N1 1.786(5)
Mo5 O16 1.987(5)
Mo5 O15 1.999(5)
Mo5 O17 2.014(5)
Mo5 O14 2.017(5)
Mo5 O13 2.113(4)
Mo6 O22 1.699(5)
Mo6 O18 1.751(4)
Mo6 O23 1.914(5)
Mo6 O29 1.919(5)
Mo6 O31 2.250(4)
Mo6 O30 2.349(4)
Mo7 O24 1.703(5)
Mo7 O19 1.749(4)
Mo7 O25 1.914(5)
Mo7 O23 1.917(5)
Mo7 O32 2.245(4)
Mo7 O30 2.326(4)
Mo8 O26 1.707(5)
Mo8 O20 1.747(4)
Mo8 O25 1.910(5)
Mo8 O27 1.917(5)
Mo8 O33 2.298(4)
Mo8 O30 2.320(4)
Mo9 O28 1.705(5)
Mo9 O21 1.749(4)
Mo9 O29 1.896(5)
Mo9 O27 1.923(5)
Mo9 O34 2.258(5)
Mo9 O30 2.313(4)
Mo10 N4 1.779(5)
Mo10 O33 1.979(5)
Mo10 O31 2.009(5)
Mo10 O32 2.018(5)
Mo10 O34 2.018(5)
Mo10 O30 2.121(4)
Cl1 C69 1.732(15)
Cl2 C69 1.679(17)
Cl3 C69 1.754(19)
Cl4 C70 1.54(3)
Cl5 C70 1.70(3)
Cl6 C70 1.68(3)
O14 C1 1.432(9)
O15 C2 1.405(10)
O16 C3 1.427(9)
O17 C4 1.419(9)
O31 C5 1.394(9)
O32 C6 1.435(9)
O33 C7 1.408(9)
O34 C8 1.414(8)
O35 N3 1.221(17)
O36 N3 1.221(17)
O37 N6 1.215(13)
O38 N6 1.244(11)
N1 N2 1.241(8)
N2 C9 1.398(10)
N3 C14 1.452(12)
N4 N5 1.260(7)
N5 C15 1.394(9)
N6 C20 1.447(11)
N7 C25 1.467(12)
N7 C21 1.525(13)
N7 C29 1.541(13)
N7 C33 1.550(12)
N8 C41 1.501(11)
N8 C37 1.515(12)
N8 C49 1.527(12)
N8 C45 1.533(12)
N9 C61 1.511(10)
N9 C53 1.514(11)
N9 C65 1.519(11)
N9 C57 1.522(10)
C9 C11 1.401(12)
C9 C10 1.415(10)
C10 C12 1.381(12)
C11 C13 1.378(13)
C12 C14 1.372(15)
C13 C14 1.371(15)
C15 C17 1.399(10)
C15 C16 1.403(12)
C16 C18 1.363(11)
C17 C19 1.379(11)
C18 C20 1.391(12)
C19 C20 1.367(14)
C21 C22 1.474(18)
C22 C23 1.456(17)
C23 C24 1.48(3)
C25 C26 1.472(17)
C26 C27 1.52(2)
C27 C28 1.51(3)
C29 C30 1.470(15)
C30 C31 1.541(18)
C31 C32 1.38(2)
C33 C34 1.444(17)
C34 C35 1.448(19)
C35 C36 1.29(3)
C37 C38 1.525(12)
C38 C39 1.531(13)
C39 C40 1.515(14)
C41 C42 1.533(15)
C42 C43 1.520(16)
C43 C44 1.521(19)
C45 C46 1.502(13)
C46 C47 1.532(17)
C47 C48 1.36(2)
C49 C50 1.497(15)
C50 C51 1.526(18)
C51 C52B 1.33(5)
C51 C52A 1.54(3)
C53 C54 1.518(14)
C54 C55 1.530(19)
C55 C56 1.49(2)
C57 C58 1.512(11)
C58 C59 1.528(12)
C59 C60 1.456(18)
C61 C62 1.508(14)
C62 C63 1.525(16)
C63 C64 1.49(3)
C65 C66 1.512(13)
C66 C67 1.499(16)
C67 C68 1.524(19)
